data_7217438
loop_
_publ_author_name
'Hayward, John J.'
'Gumbau-Brisa, Roger'
'Alberola, Antonio'
'Clarke, Caroline S.'
'Rawson, Jeremy M.'
'Pilkington, Melanie'

_publ_section_title
;
 An unusual single-crystal-to-single-crystal [2 + 2] photocyclisation
 reaction of a TTF-arylnitrile derivative
;
_journal_issue 31
_journal_name_full CrystEngComm
_journal_page_first 7268
_journal_paper_doi 10.1039/C4CE00346B
_journal_volume 16
_journal_year 2014
_chemical_formula_moiety 'C26 H14 N2 S8'
_chemical_formula_sum 'C26 H14 N2 S8'
_chemical_formula_weight 610.88
_chemical_name_systematic
; 
 ? 
;
_space_group_IT_number 14
_symmetry_cell_setting monoclinic
_symmetry_space_group_name_Hall '-P 2yn'
_symmetry_space_group_name_H-M 'P 1 21/n 1'
_atom_sites_solution_hydrogens geom
_atom_sites_solution_primary direct
_atom_sites_solution_secondary difmap
_audit_creation_method SHELXL-97
_cell_angle_alpha 90.00
_cell_angle_beta 95.85(3)
_cell_angle_gamma 90.00
_cell_formula_units_Z 4
_cell_length_a 11.119(2)
_cell_length_b 8.3345(17)
_cell_length_c 28.069(6)
_cell_measurement_reflns_used 32580
_cell_measurement_temperature 180(2)
_cell_measurement_theta_max 27.48
_cell_measurement_theta_min 1.02
_cell_volume 2587.6(9)
_computing_cell_refinement 'HKL Scalepack (Otwinowski & Minor 1997)'
_computing_data_collection 'Collect (Nonius B.V. 1998)'
_computing_data_reduction
; 
 HKL Denzo and Scalepack (Otwinowski & Minor 1997) 
;
_computing_publication_material 'SHELXL-97 (Sheldrick 1997)'
_computing_structure_refinement 'SHELXL-97 (Sheldrick 1997)'
_computing_structure_solution 'SIR-92 (Altomare et al. 1994)'
_diffrn_ambient_temperature 180(2)
_diffrn_measured_fraction_theta_full 0.831
_diffrn_measured_fraction_theta_max 0.831
_diffrn_measurement_device_type 'Nonius Kappa CCD'
_diffrn_measurement_method 'Thin slice \w and \f scans'
_diffrn_radiation_source 'fine-focus sealed tube'
_diffrn_radiation_type MoK\a
_diffrn_radiation_wavelength 0.71073
_diffrn_reflns_av_R_equivalents 0.0459
_diffrn_reflns_av_sigmaI/netI 0.0402
_diffrn_reflns_limit_h_max 11
_diffrn_reflns_limit_h_min -11
_diffrn_reflns_limit_k_max 8
_diffrn_reflns_limit_k_min -8
_diffrn_reflns_limit_l_max 29
_diffrn_reflns_limit_l_min -30
_diffrn_reflns_number 9111
_diffrn_reflns_theta_full 22.50
_diffrn_reflns_theta_max 22.50
_diffrn_reflns_theta_min 2.71
_exptl_absorpt_coefficient_mu 0.712
_exptl_absorpt_correction_T_max 0.920
_exptl_absorpt_correction_T_min 0.827
_exptl_absorpt_correction_type multi-scan
_exptl_absorpt_process_details
; 
multi-scan from symmetry-related measurements 
 Sortav (Blessing 1995) 
;
_exptl_crystal_colour orange
_exptl_crystal_density_diffrn 1.568
_exptl_crystal_density_method 'not measured'
_exptl_crystal_description blocks
_exptl_crystal_F_000 1248
_exptl_crystal_size_max 0.32
_exptl_crystal_size_mid 0.21
_exptl_crystal_size_min 0.12
_refine_diff_density_max 0.226
_refine_diff_density_min -0.239
_refine_diff_density_rms 0.050
_refine_ls_extinction_method none
_refine_ls_goodness_of_fit_ref 1.076
_refine_ls_hydrogen_treatment constr
_refine_ls_matrix_type full
_refine_ls_number_parameters 325
_refine_ls_number_reflns 2794
_refine_ls_number_restraints 0
_refine_ls_restrained_S_all 1.076
_refine_ls_R_factor_all 0.0491
_refine_ls_R_factor_gt 0.0365
_refine_ls_shift/su_max 0.000
_refine_ls_shift/su_mean 0.000
_refine_ls_structure_factor_coef Fsqd
_refine_ls_weighting_details 'calc w=1/[\s^2^(Fo^2^)+(0.0141P)^2^+3.6881P] where P=(Fo^2^+2Fc^2^)/3'
_refine_ls_weighting_scheme calc
_refine_ls_wR_factor_gt 0.0745
_refine_ls_wR_factor_ref 0.0789
_reflns_number_gt 2352
_reflns_number_total 2794
_reflns_threshold_expression >2sigma(I)
_cod_duplicate_entry 7215217
_cod_data_source_file c4ce00346b2.cif
_cod_data_source_block cmpnd2
_cod_original_sg_symbol_H-M P21/n
_cod_database_code 7217438

loop_
_symmetry_equiv_pos_as_xyz
'x, y, z'
'-x+1/2, y+1/2, -z+1/2'
'-x, -y, -z'
'x-1/2, -y-1/2, z-1/2'

loop_
_atom_site_label
_atom_site_type_symbol
_atom_site_fract_x
_atom_site_fract_y
_atom_site_fract_z
_atom_site_U_iso_or_equiv
_atom_site_adp_type
_atom_site_occupancy
_atom_site_symmetry_multiplicity
_atom_site_calc_flag
_atom_site_refinement_flags
S1 S 0.03584(9) 0.62517(12) 0.22273(3) 0.0307(3) Uani 1 1 d .
S2 S 0.23501(9) 0.39201(12) 0.21479(3) 0.0313(3) Uani 1 1 d .
S3 S -0.15806(9) 0.32988(13) 0.22022(3) 0.0320(3) Uani 1 1 d .
S4 S 0.03434(10) 0.09683(12) 0.21224(3) 0.0339(3) Uani 1 1 d .
S5 S 0.07379(10) 0.76475(13) 0.11818(3) 0.0388(3) Uani 1 1 d .
S6 S 0.03604(11) 0.19273(13) 0.09783(3) 0.0406(3) Uani 1 1 d .
S7 S -0.15504(10) 0.43056(14) 0.10876(3) 0.0407(3) Uani 1 1 d .
S8 S 0.26622(10) 0.52529(14) 0.10864(3) 0.0414(3) Uani 1 1 d .
C4 C -0.0596(4) 0.2427(5) 0.18240(11) 0.0297(10) Uani 1 1 d .
C3 C -0.0599(4) 0.2839(5) 0.13603(12) 0.0303(10) Uani 1 1 d .
C19 C 0.0575(4) 0.5796(5) 0.31924(11) 0.0253(9) Uani 1 1 d .
C23 C 0.1395(3) 0.5389(5) 0.18721(11) 0.0273(9) Uani 1 1 d .
C22 C 0.1538(3) 0.3581(5) 0.26634(11) 0.0262(9) Uani 1 1 d .
H22 H 0.2102 0.3521 0.2955 0.031 Uiso 1 1 calc R
C24 C 0.1545(3) 0.5998(5) 0.14367(11) 0.0291(10) Uani 1 1 d .
C5 C -0.0449(3) 0.3373(4) 0.27189(11) 0.0249(9) Uani 1 1 d .
C6 C 0.0606(3) 0.2183(4) 0.26525(11) 0.0275(10) Uani 1 1 d .
H6 H 0.0769 0.1503 0.2937 0.033 Uiso 1 1 calc R
C21 C 0.0531(3) 0.4842(4) 0.27259(11) 0.0239(9) Uani 1 1 d .
C7 C -0.1097(4) 0.3227(5) 0.31721(11) 0.0269(9) Uani 1 1 d .
C25 C 0.1574(5) 0.7786(6) 0.06900(13) 0.0460(13) Uani 1 1 d .
H25 H 0.1414 0.8589 0.0462 0.055 Uiso 1 1 calc R
C8 C -0.2149(4) 0.4059(6) 0.32093(13) 0.0452(12) Uani 1 1 d .
H8 H -0.2513 0.4604 0.2944 0.054 Uiso 1 1 calc R
C11 C -0.2152(4) 0.3303(5) 0.40284(12) 0.0334(10) Uani 1 1 d .
C10 C -0.2679(4) 0.4101(5) 0.36330(13) 0.0438(12) Uani 1 1 d .
H10 H -0.3393 0.4670 0.3651 0.053 Uiso 1 1 calc R
C13 C -0.2670(4) 0.3433(6) 0.44804(14) 0.0428(11) Uani 1 1 d .
C15 C 0.0239(4) 0.7148(5) 0.40698(13) 0.0405(11) Uani 1 1 d .
C20 C 0.1298(4) 0.5346(5) 0.35972(12) 0.0430(12) Uani 1 1 d .
H20 H 0.1899 0.4580 0.3578 0.052 Uiso 1 1 calc R
C12 C -0.1130(4) 0.2416(6) 0.39926(13) 0.0504(13) Uani 1 1 d .
H12 H -0.0785 0.1837 0.4255 0.060 Uiso 1 1 calc R
C1 C -0.0932(5) 0.4216(6) 0.05411(13) 0.0487(13) Uani 1 1 d .
H1 H -0.1202 0.4897 0.0290 0.058 Uiso 1 1 calc R
N1 N -0.0318(5) 0.8169(7) 0.48905(14) 0.0909(17) Uani 1 1 d .
C18 C -0.0260(4) 0.7006(6) 0.32265(13) 0.0425(12) Uani 1 1 d .
H18 H -0.0711 0.7365 0.2950 0.051 Uiso 1 1 calc R
C2 C -0.0080(5) 0.3168(6) 0.04937(14) 0.0499(13) Uani 1 1 d .
H2 H 0.0281 0.3088 0.0210 0.060 Uiso 1 1 calc R
C17 C -0.0443(4) 0.7695(6) 0.36584(14) 0.0481(12) Uani 1 1 d .
H17 H -0.1009 0.8509 0.3675 0.058 Uiso 1 1 calc R
C26 C 0.2429(5) 0.6735(6) 0.06496(13) 0.0508(13) Uani 1 1 d .
H26 H 0.2901 0.6777 0.0395 0.061 Uiso 1 1 calc R
N2 N -0.3078(4) 0.3562(6) 0.48356(13) 0.0663(13) Uani 1 1 d .
C16 C 0.1124(5) 0.6042(6) 0.40356(13) 0.0528(14) Uani 1 1 d .
H16 H 0.1620 0.5746 0.4309 0.063 Uiso 1 1 calc R
C9 C -0.0611(4) 0.2381(6) 0.35662(13) 0.0463(12) Uani 1 1 d .
H9 H 0.0083 0.1772 0.3545 0.056 Uiso 1 1 calc R
C14 C -0.0052(5) 0.7741(7) 0.45307(16) 0.0624(15) Uani 1 1 d .

loop_
_atom_site_aniso_label
_atom_site_aniso_U_11
_atom_site_aniso_U_22
_atom_site_aniso_U_33
_atom_site_aniso_U_23
_atom_site_aniso_U_13
_atom_site_aniso_U_12
S1 0.0396(7) 0.0265(6) 0.0276(5) 0.0044(4) 0.0106(4) 0.0078(5)
S2 0.0273(6) 0.0334(7) 0.0345(5) -0.0008(4) 0.0092(4) 0.0027(5)
S3 0.0281(6) 0.0389(7) 0.0280(5) -0.0027(4) -0.0010(4) -0.0009(5)
S4 0.0458(7) 0.0242(6) 0.0318(5) -0.0048(4) 0.0048(4) 0.0006(5)
S5 0.0494(8) 0.0372(7) 0.0303(5) 0.0046(4) 0.0072(4) -0.0036(6)
S6 0.0503(8) 0.0386(7) 0.0345(6) -0.0031(4) 0.0119(5) -0.0029(6)
S7 0.0417(7) 0.0458(7) 0.0341(6) 0.0069(5) 0.0025(4) -0.0017(6)
S8 0.0388(7) 0.0523(8) 0.0351(5) -0.0090(5) 0.0142(4) -0.0066(6)
C4 0.032(3) 0.030(2) 0.026(2) -0.0038(16) 0.0011(16) -0.004(2)
C3 0.030(2) 0.027(2) 0.033(2) -0.0062(16) 0.0023(16) -0.007(2)
C19 0.026(2) 0.024(2) 0.027(2) -0.0004(15) 0.0057(15) -0.003(2)
C23 0.025(2) 0.033(2) 0.0247(19) -0.0077(16) 0.0059(15) -0.004(2)
C22 0.023(2) 0.030(2) 0.0249(18) 0.0001(15) 0.0026(15) 0.005(2)
C24 0.028(2) 0.035(3) 0.025(2) -0.0064(16) 0.0063(15) -0.007(2)
C5 0.021(2) 0.026(2) 0.0267(19) 0.0011(15) -0.0003(15) 0.006(2)
C6 0.036(3) 0.025(2) 0.0212(18) 0.0015(15) 0.0018(15) 0.004(2)
C21 0.024(2) 0.025(2) 0.0229(18) 0.0010(15) 0.0024(14) 0.0004(19)
C7 0.030(3) 0.025(2) 0.0258(19) 0.0025(15) 0.0013(16) 0.001(2)
C25 0.064(4) 0.048(3) 0.026(2) 0.0026(19) 0.007(2) -0.020(3)
C8 0.048(3) 0.055(3) 0.035(2) 0.0163(19) 0.0116(19) 0.019(3)
C11 0.032(3) 0.037(3) 0.032(2) 0.0013(17) 0.0099(17) -0.008(2)
C10 0.043(3) 0.045(3) 0.047(3) 0.012(2) 0.019(2) 0.018(2)
C13 0.036(3) 0.052(3) 0.042(3) 0.003(2) 0.010(2) -0.006(2)
C15 0.048(3) 0.047(3) 0.029(2) -0.0128(19) 0.0127(19) -0.003(3)
C20 0.052(3) 0.045(3) 0.031(2) -0.0049(18) -0.0008(19) 0.020(2)
C12 0.044(3) 0.076(4) 0.032(2) 0.018(2) 0.0068(19) 0.015(3)
C1 0.058(3) 0.058(3) 0.030(2) 0.011(2) 0.005(2) -0.014(3)
N1 0.106(4) 0.126(5) 0.043(3) -0.027(3) 0.020(2) 0.019(4)
C18 0.043(3) 0.053(3) 0.030(2) -0.0049(19) -0.0033(18) 0.018(3)
C2 0.066(4) 0.052(3) 0.033(2) 0.001(2) 0.013(2) -0.010(3)
C17 0.045(3) 0.056(3) 0.044(3) -0.019(2) 0.005(2) 0.017(3)
C26 0.065(4) 0.063(4) 0.026(2) -0.006(2) 0.014(2) -0.017(3)
N2 0.061(3) 0.099(4) 0.041(2) 0.002(2) 0.022(2) -0.003(3)
C16 0.074(4) 0.059(3) 0.023(2) -0.008(2) -0.004(2) 0.014(3)
C9 0.039(3) 0.066(3) 0.036(2) 0.013(2) 0.0114(19) 0.023(3)
C14 0.071(4) 0.077(4) 0.041(3) -0.015(2) 0.012(2) 0.005(3)

loop_
_atom_type_symbol
_atom_type_description
_atom_type_scat_dispersion_real
_atom_type_scat_dispersion_imag
_atom_type_scat_source
C C 0.0033 0.0016 'International Tables Vol C Tables 4.2.6.8 and 6.1.1.4'
H H 0.0000 0.0000 'International Tables Vol C Tables 4.2.6.8 and 6.1.1.4'
N N 0.0061 0.0033 'International Tables Vol C Tables 4.2.6.8 and 6.1.1.4'
S S 0.1246 0.1234 'International Tables Vol C Tables 4.2.6.8 and 6.1.1.4'

loop_
_geom_angle_atom_site_label_1
_geom_angle_atom_site_label_2
_geom_angle_atom_site_label_3
_geom_angle
C23 S1 C21 98.55(17)
C23 S2 C22 97.67(17)
C4 S3 C5 94.20(17)
C4 S4 C6 92.48(17)
C25 S5 C24 94.7(2)
C2 S6 C3 94.6(2)
C3 S7 C1 94.6(2)
C26 S8 C24 94.6(2)
C3 C4 S3 122.6(3)
C3 C4 S4 125.4(3)
S3 C4 S4 111.99(18)
C4 C3 S7 123.1(3)
C4 C3 S6 122.5(3)
S7 C3 S6 114.45(19)
C20 C19 C18 118.8(3)
C20 C19 C21 122.1(4)
C18 C19 C21 118.4(3)
C24 C23 S2 122.5(3)
C24 C23 S1 120.7(3)
S2 C23 S1 116.11(19)
C6 C22 C21 91.3(3)
C6 C22 S2 119.2(2)
C21 C22 S2 114.1(2)
C23 C24 S5 123.9(3)
C23 C24 S8 122.0(3)
S5 C24 S8 113.99(19)
C7 C5 C6 118.2(3)
C7 C5 C21 114.8(3)
C6 C5 C21 88.2(3)
C7 C5 S3 108.3(3)
C6 C5 S3 110.4(2)
C21 C5 S3 116.1(2)
C22 C6 C5 91.6(3)
C22 C6 S4 119.3(2)
C5 C6 S4 113.3(2)
C19 C21 C22 119.1(3)
C19 C21 C5 111.2(3)
C22 C21 C5 88.8(3)
C19 C21 S1 108.3(3)
C22 C21 S1 111.7(2)
C5 C21 S1 117.0(2)
C8 C7 C9 117.8(3)
C8 C7 C5 120.0(3)
C9 C7 C5 122.0(3)
C26 C25 S5 118.4(3)
C7 C8 C10 121.4(4)
C12 C11 C10 119.5(3)
C12 C11 C13 120.8(4)
C10 C11 C13 119.7(4)
C11 C10 C8 120.0(4)
N2 C13 C11 178.9(5)
C16 C15 C17 120.0(3)
C16 C15 C14 121.5(4)
C17 C15 C14 118.4(4)
C19 C20 C16 119.7(4)
C11 C12 C9 119.9(4)
C2 C1 S7 118.3(3)
C17 C18 C19 121.8(4)
C1 C2 S6 117.9(3)
C18 C17 C15 118.5(4)
C25 C26 S8 118.2(3)
C15 C16 C20 120.8(4)
C7 C9 C12 121.5(4)
N1 C14 C15 177.4(6)

loop_
_geom_bond_atom_site_label_1
_geom_bond_atom_site_label_2
_geom_bond_distance
S1 C23 1.753(4)
S1 C21 1.822(3)
S2 C23 1.749(4)
S2 C22 1.805(3)
S3 C4 1.757(4)
S3 C5 1.821(3)
S4 C4 1.759(4)
S4 C6 1.799(3)
S5 C25 1.745(4)
S5 C24 1.754(4)
S6 C2 1.739(5)
S6 C3 1.761(4)
S7 C3 1.741(4)
S7 C1 1.746(4)
S8 C26 1.741(5)
S8 C24 1.773(4)
C4 C3 1.346(5)
C19 C20 1.375(5)
C19 C18 1.381(6)
C19 C21 1.528(5)
C23 C24 1.349(5)
C22 C6 1.557(5)
C22 C21 1.558(5)
C5 C7 1.529(5)
C5 C6 1.563(5)
C5 C21 1.638(5)
C7 C8 1.373(6)
C7 C9 1.375(5)
C25 C26 1.306(6)
C8 C10 1.381(5)
C11 C12 1.368(6)
C11 C10 1.373(5)
C11 C13 1.450(5)
C13 N2 1.141(5)
C15 C16 1.359(6)
C15 C17 1.392(6)
C15 C14 1.452(6)
C20 C16 1.391(5)
C12 C9 1.381(5)
C1 C2 1.305(6)
N1 C14 1.138(5)
C18 C17 1.375(5)
